data_7039275
loop_
_publ_author_name
'Oyarzabal, Itziar'
'Artetxe, Be\~nat'
'Rodr\'iguez-Di\'eguez, Antonio'
'Garc\'ia, Jos\'e\'Angel'
'Seco, Jos\'e Manuel'
'Colacio, Enrique'

_publ_section_title
;
 A family of acetato-diphenoxo triply bridged dimetallic Zn(II)Ln(III)
 complexes: SMM behavior and luminescent properties.
;
_journal_issue 23
_journal_name_full 'Dalton transactions (Cambridge, England : 2003)'
_journal_page_first 9712
_journal_page_last 9726
_journal_paper_doi 10.1039/c6dt01327a
_journal_volume 45
_journal_year 2016
_chemical_formula_sum 'C24 H26 Br2 N5 Nd O12 Zn'
_chemical_formula_weight 945.93
_chemical_name_systematic
;
 ?
;
_space_group_crystal_system monoclinic
_space_group_IT_number 14
_space_group_name_Hall '-P 2yn'
_space_group_name_H-M_alt 'P 1 21/n 1'
_symmetry_space_group_name_Hall '-P 2yn'
_symmetry_space_group_name_H-M 'P 1 21/n 1'
_atom_sites_solution_hydrogens geom
_audit_creation_method SHELXL-2014
_audit_update_record
;
2016-02-15 deposited with the CCDC.
2016-05-13 downloaded from the CCDC.
;
_cell_angle_alpha 90
_cell_angle_beta 91.2300(10)
_cell_angle_gamma 90
_cell_formula_units_Z 4
_cell_length_a 13.4135(2)
_cell_length_b 14.7713(2)
_cell_length_c 16.1930(2)
_cell_measurement_reflns_used 11873
_cell_measurement_temperature 100(2)
_cell_measurement_theta_max 28.6384
_cell_measurement_theta_min 1.9471
_cell_volume 3207.66(8)
_computing_cell_refinement 'CrysAlisPro, Agilent Technologies'
_computing_data_collection 'CrysAlisPro, Agilent Technologies'
_computing_data_reduction 'CrysAlisPro, Agilent Technologies'
_computing_molecular_graphics 'SHELXL-2014 (Sheldrick, 2014)'
_computing_structure_refinement 'SHELXL-2014 (Sheldrick, 2014)'
_computing_structure_solution 'SHELXL-2014 (Sheldrick, 2014)'
_diffrn_ambient_temperature 100(2)
_diffrn_measured_fraction_theta_full 0.998
_diffrn_measured_fraction_theta_max 0.998
_diffrn_measurement_device_type 'SuperNova, Single source at offset, Eos'
_diffrn_measurement_method '\w scans'
_diffrn_radiation_type MoK\a
_diffrn_radiation_wavelength 0.71073
_diffrn_reflns_av_R_equivalents 0.0293
_diffrn_reflns_av_unetI/netI 0.0254
_diffrn_reflns_Laue_measured_fraction_full 0.971
_diffrn_reflns_Laue_measured_fraction_max 0.998
_diffrn_reflns_limit_h_max 15
_diffrn_reflns_limit_h_min -15
_diffrn_reflns_limit_k_max 17
_diffrn_reflns_limit_k_min -15
_diffrn_reflns_limit_l_max 18
_diffrn_reflns_limit_l_min -19
_diffrn_reflns_number 20621
_diffrn_reflns_point_group_measured_fraction_full 0.971
_diffrn_reflns_point_group_measured_fraction_max 0.998
_diffrn_reflns_theta_full 24.99
_diffrn_reflns_theta_max 24.99
_diffrn_reflns_theta_min 1.951
_exptl_absorpt_coefficient_mu 4.906
_exptl_absorpt_correction_T_max 1
_exptl_absorpt_correction_T_min 0.58540
_exptl_absorpt_correction_type multi-scan
_exptl_absorpt_process_details
;
CrysAlisPro, Agilent Technologies,
Version 1.171.35.21 (release 20-01-2012 CrysAlis171 .NET)
(compiled Jan 23 2012,18:06:46)
Empirical absorption correction using spherical harmonics,
 implemented in SCALE3 ABSPACK scaling algorithm.
;
_exptl_crystal_colour 'pale yellow'
_exptl_crystal_density_diffrn 1.959
_exptl_crystal_density_method 'not measured'
_exptl_crystal_description prismatic
_exptl_crystal_F_000 1844
_exptl_crystal_size_max 0.27
_exptl_crystal_size_mid 0.21
_exptl_crystal_size_min 0.16
_refine_diff_density_max 2.035
_refine_diff_density_min -0.478
_refine_diff_density_rms 0.121
_refine_ls_extinction_method none
_refine_ls_goodness_of_fit_ref 1.126
_refine_ls_hydrogen_treatment constr
_refine_ls_matrix_type full
_refine_ls_number_parameters 410
_refine_ls_number_reflns 5633
_refine_ls_number_restraints 0
_refine_ls_restrained_S_all 1.126
_refine_ls_R_factor_all 0.0301
_refine_ls_R_factor_gt 0.0248
_refine_ls_shift/su_max 0.001
_refine_ls_shift/su_mean 0.000
_refine_ls_structure_factor_coef Fsqd
_refine_ls_weighting_details 'w=1/[\s^2^(Fo^2^)+(0.0378P)^2^+1.4600P] where P=(Fo^2^+2Fc^2^)/3'
_refine_ls_weighting_scheme calc
_refine_ls_wR_factor_gt 0.0654
_refine_ls_wR_factor_ref 0.0680
_reflns_Friedel_coverage 0.000
_reflns_number_gt 4984
_reflns_number_total 5633
_reflns_threshold_expression 'I > 2\s(I)'
_cod_data_source_file c6dt01327a2.cif
_cod_data_source_block Compound_2
_cod_depositor_comments 'Adding full bibliography for 7039274--7039282.cif.'
_cod_database_code 7039275
_shelx_space_group_comment
;
The symmetry employed for this shelxl refinement is uniquely defined
by the following loop, which should always be used as a source of
symmetry information in preference to the above space-group names.
They are only intended as comments.
;
_shelxl_version_number 2014-3

loop_
_space_group_symop_operation_xyz
'x, y, z'
'-x+1/2, y+1/2, -z+1/2'
'-x, -y, -z'
'x-1/2, -y-1/2, z-1/2'

loop_
_atom_site_label
_atom_site_type_symbol
_atom_site_fract_x
_atom_site_fract_y
_atom_site_fract_z
_atom_site_U_iso_or_equiv
_atom_site_adp_type
_atom_site_occupancy
_atom_site_site_symmetry_order
_atom_site_calc_flag
_atom_site_refinement_flags_posn
_atom_site_refinement_flags_adp
Zn1 Zn 0.49426(3) 0.69785(2) 0.28552(2) 0.01106(10) Uani 1 1 d . .
Nd1 Nd 0.33293(2) 0.82282(2) 0.16468(2) 0.01157(7) Uani 1 1 d . .
Br1A Br 0.37932(3) 0.32199(2) -0.01177(2) 0.01899(10) Uani 1 1 d . .
Br2A Br 0.37067(3) 1.01695(2) 0.62412(2) 0.01773(9) Uani 1 1 d . .
C1A C 0.3521(3) 0.6756(2) 0.0055(2) 0.0156(7) Uani 1 1 d . .
H1A H 0.3415 0.6668 -0.0521 0.019 Uiso 1 1 calc R U
C2A C 0.3723(2) 0.5953(2) 0.0534(2) 0.0133(7) Uani 1 1 d . .
C3A C 0.3992(2) 0.5953(2) 0.1395(2) 0.0125(7) Uani 1 1 d . .
C4A C 0.4263(2) 0.5112(2) 0.1745(2) 0.0139(7) Uani 1 1 d . .
C5A C 0.4207(2) 0.4325(2) 0.1285(2) 0.0151(7) Uani 1 1 d . .
H5A H 0.4385 0.3766 0.1538 0.018 Uiso 1 1 calc R U
C6A C 0.3899(2) 0.4333(2) 0.0467(2) 0.0146(7) Uani 1 1 d . .
C7A C 0.3674(2) 0.5136(2) 0.0087(2) 0.0144(7) Uani 1 1 d . .
H7A H 0.3484 0.5143 -0.0482 0.017 Uiso 1 1 calc R U
C8A C 0.4614(3) 0.5044(2) 0.2635(2) 0.0139(7) Uani 1 1 d . .
H8AA H 0.4064 0.5226 0.2998 0.017 Uiso 1 1 calc R U
H8AB H 0.4786 0.4407 0.2762 0.017 Uiso 1 1 calc R U
C9A C 0.6287(3) 0.5474(2) 0.2213(2) 0.0180(7) Uani 1 1 d . .
H9AA H 0.6879 0.5827 0.2374 0.027 Uiso 1 1 calc R U
H9AB H 0.6051 0.5665 0.1663 0.027 Uiso 1 1 calc R U
H9AC H 0.6458 0.4830 0.2202 0.027 Uiso 1 1 calc R U
C10A C 0.5892(2) 0.5422(2) 0.3654(2) 0.0147(7) Uani 1 1 d . .
H10A H 0.6574 0.5670 0.3721 0.018 Uiso 1 1 calc R U
H10B H 0.5927 0.4758 0.3732 0.018 Uiso 1 1 calc R U
C11A C 0.5230(2) 0.5828(2) 0.4297(2) 0.0131(7) Uani 1 1 d . .
H11A H 0.4576 0.5517 0.4284 0.016 Uiso 1 1 calc R U
H11B H 0.5538 0.5741 0.4852 0.016 Uiso 1 1 calc R U
C12A C 0.5976(2) 0.7320(2) 0.4444(2) 0.0168(7) Uani 1 1 d . .
H12A H 0.5885 0.7966 0.4329 0.025 Uiso 1 1 calc R U
H12B H 0.6570 0.7100 0.4164 0.025 Uiso 1 1 calc R U
H12C H 0.6061 0.7228 0.5041 0.025 Uiso 1 1 calc R U
C13A C 0.4182(2) 0.7098(2) 0.4578(2) 0.0141(7) Uani 1 1 d . .
H13A H 0.4253 0.6924 0.5166 0.017 Uiso 1 1 calc R U
H13B H 0.3595 0.6776 0.4342 0.017 Uiso 1 1 calc R U
C14A C 0.4004(2) 0.8100(2) 0.4521(2) 0.0133(7) Uani 1 1 d . .
C15A C 0.3837(2) 0.8521(2) 0.3750(2) 0.0122(7) Uani 1 1 d . .
C16A C 0.3634(2) 0.9459(2) 0.3746(2) 0.0123(7) Uani 1 1 d . .
C17A C 0.3626(2) 0.9955(2) 0.4495(2) 0.0140(7) Uani 1 1 d . .
H17A H 0.3509 1.0589 0.4487 0.017 Uiso 1 1 calc R U
C18A C 0.3788(2) 0.9520(2) 0.5228(2) 0.0142(7) Uani 1 1 d . .
C19A C 0.3980(2) 0.8601(2) 0.5251(2) 0.0145(7) Uani 1 1 d . .
H19A H 0.4095 0.8309 0.5766 0.017 Uiso 1 1 calc R U
C20A C 0.3408(3) 0.9988(2) 0.3018(2) 0.0183(8) Uani 1 1 d . .
H20A H 0.3343 1.0623 0.3097 0.022 Uiso 1 1 calc R U
N1A N 0.5498(2) 0.56272(17) 0.28136(16) 0.0125(6) Uani 1 1 d . .
N2A N 0.5083(2) 0.68092(17) 0.41374(17) 0.0124(6) Uani 1 1 d . .
O1A O 0.34699(17) 0.75361(15) 0.02991(14) 0.0187(5) Uani 1 1 d . .
O2A O 0.40078(17) 0.67034(14) 0.18421(14) 0.0124(5) Uani 1 1 d . .
O3A O 0.38775(17) 0.80340(14) 0.30609(14) 0.0136(5) Uani 1 1 d . .
O4A O 0.32895(19) 0.97131(15) 0.23095(14) 0.0213(6) Uani 1 1 d . .
N1C N 0.1316(2) 0.7496(2) 0.19474(19) 0.0222(7) Uani 1 1 d . .
O1C O 0.18445(17) 0.71819(15) 0.13791(14) 0.0184(5) Uani 1 1 d . .
O2C O 0.17253(19) 0.80610(17) 0.24335(16) 0.0238(6) Uani 1 1 d . .
O3C O 0.0446(2) 0.7266(2) 0.2024(2) 0.0487(8) Uani 1 1 d . .
N1D N 0.2561(2) 0.96742(17) 0.05379(16) 0.0139(6) Uani 1 1 d . .
O1D O 0.34794(17) 0.94786(15) 0.05679(14) 0.0176(5) Uani 1 1 d . .
O2D O 0.19768(17) 0.91601(15) 0.09363(14) 0.0172(5) Uani 1 1 d . .
O3D O 0.22446(19) 1.03237(15) 0.01500(15) 0.0231(6) Uani 1 1 d . .
C1P C 0.5901(3) 0.8303(2) 0.1869(2) 0.0164(8) Uani 1 1 d . .
C2P C 0.6808(3) 0.8790(3) 0.1580(2) 0.0290(9) Uani 1 1 d . .
H2PA H 0.6762 0.8868 0.0980 0.043 Uiso 1 1 calc R U
H2PB H 0.7404 0.8437 0.1726 0.043 Uiso 1 1 calc R U
H2PC H 0.6849 0.9385 0.1847 0.043 Uiso 1 1 calc R U
O1P O 0.60235(16) 0.77226(15) 0.24316(14) 0.0163(5) Uani 1 1 d . .
O2P O 0.50731(17) 0.84982(16) 0.15418(15) 0.0188(5) Uani 1 1 d . .
C1E C 0.8998(3) 0.6311(3) 0.3665(3) 0.0377(10) Uani 1 1 d . .
C2E C 0.9960(3) 0.6041(3) 0.4007(3) 0.0457(12) Uani 1 1 d . .
H2EA H 0.9987 0.6174 0.4600 0.069 Uiso 1 1 calc R U
H2EB H 1.0488 0.6377 0.3731 0.069 Uiso 1 1 calc R U
H2EC H 1.0056 0.5391 0.3921 0.069 Uiso 1 1 calc R U
N1E N 0.8241(3) 0.6514(3) 0.3405(3) 0.0582(12) Uani 1 1 d . .

loop_
_atom_site_aniso_label
_atom_site_aniso_U_11
_atom_site_aniso_U_22
_atom_site_aniso_U_33
_atom_site_aniso_U_23
_atom_site_aniso_U_13
_atom_site_aniso_U_12
Zn1 0.0116(2) 0.01062(18) 0.0108(2) 0.00146(14) -0.00275(15) 0.00079(14)
Nd1 0.01235(11) 0.01053(11) 0.01168(11) 0.00114(6) -0.00331(7) 0.00120(7)
Br1A 0.02045(19) 0.01621(18) 0.0203(2) -0.00683(13) -0.00060(15) -0.00237(13)
Br2A 0.01753(18) 0.01913(18) 0.01653(18) -0.00622(13) 0.00071(14) -0.00023(13)
C1A 0.0145(18) 0.0205(19) 0.0118(17) -0.0011(13) -0.0011(14) 0.0012(14)
C2A 0.0071(16) 0.0162(17) 0.0164(17) -0.0005(13) -0.0011(13) 0.0016(13)
C3A 0.0082(16) 0.0153(16) 0.0140(17) -0.0022(13) 0.0009(13) -0.0021(13)
C4A 0.0092(16) 0.0179(17) 0.0146(17) 0.0020(13) -0.0020(14) -0.0012(13)
C5A 0.0133(17) 0.0128(16) 0.0192(18) -0.0012(13) -0.0005(14) -0.0012(13)
C6A 0.0094(16) 0.0144(17) 0.0200(18) -0.0065(14) 0.0007(14) -0.0029(13)
C7A 0.0098(16) 0.0211(18) 0.0122(17) -0.0016(13) -0.0011(13) -0.0007(13)
C8A 0.0173(17) 0.0101(16) 0.0143(17) 0.0000(13) -0.0026(14) -0.0031(13)
C9A 0.0158(18) 0.0225(18) 0.0157(18) -0.0005(14) 0.0012(14) 0.0059(15)
C10A 0.0153(17) 0.0111(16) 0.0174(18) 0.0012(13) -0.0069(14) 0.0016(13)
C11A 0.0163(17) 0.0097(15) 0.0130(17) 0.0023(13) -0.0040(14) 0.0005(13)
C12A 0.0175(18) 0.0134(16) 0.0192(18) -0.0001(14) -0.0060(15) -0.0019(14)
C13A 0.0165(18) 0.0129(16) 0.0130(17) 0.0001(13) 0.0012(14) 0.0000(14)
C14A 0.0096(16) 0.0142(17) 0.0162(18) 0.0015(13) 0.0007(14) 0.0013(13)
C15A 0.0082(16) 0.0158(16) 0.0126(17) -0.0010(13) -0.0004(13) -0.0020(13)
C16A 0.0061(15) 0.0132(16) 0.0176(17) 0.0003(13) -0.0013(13) -0.0013(13)
C17A 0.0094(16) 0.0108(16) 0.0219(19) -0.0034(13) -0.0001(14) 0.0009(13)
C18A 0.0097(16) 0.0194(17) 0.0134(17) -0.0071(14) 0.0003(13) -0.0021(13)
C19A 0.0138(17) 0.0154(17) 0.0144(17) 0.0012(13) -0.0001(14) -0.0007(14)
C20A 0.0174(18) 0.0124(17) 0.025(2) 0.0022(15) -0.0017(16) 0.0013(14)
N1A 0.0123(14) 0.0135(14) 0.0116(14) -0.0001(11) -0.0036(11) 0.0006(11)
N2A 0.0142(15) 0.0105(14) 0.0123(14) 0.0018(10) -0.0019(12) -0.0008(11)
O1A 0.0247(14) 0.0162(13) 0.0151(12) 0.0013(10) -0.0028(11) 0.0030(10)
O2A 0.0111(12) 0.0132(11) 0.0129(12) -0.0032(9) -0.0027(10) 0.0012(9)
O3A 0.0170(12) 0.0106(11) 0.0132(12) -0.0010(9) -0.0017(10) 0.0031(9)
O4A 0.0335(15) 0.0133(12) 0.0168(13) 0.0015(10) -0.0067(11) 0.0035(11)
N1C 0.0161(16) 0.0248(17) 0.0257(18) 0.0059(14) 0.0011(14) -0.0020(13)
O1C 0.0184(13) 0.0164(12) 0.0205(13) -0.0016(10) -0.0008(11) -0.0019(10)
O2C 0.0224(14) 0.0272(14) 0.0218(14) -0.0046(11) 0.0026(12) -0.0004(11)
O3C 0.0235(16) 0.067(2) 0.056(2) -0.0081(17) 0.0094(15) -0.0152(16)
N1D 0.0186(16) 0.0119(14) 0.0111(14) -0.0008(11) -0.0039(12) -0.0009(12)
O1D 0.0121(12) 0.0200(12) 0.0206(13) 0.0037(10) -0.0010(10) 0.0041(10)
O2D 0.0165(12) 0.0151(12) 0.0200(13) 0.0049(10) -0.0020(10) -0.0017(10)
O3D 0.0270(14) 0.0172(13) 0.0249(14) 0.0088(11) -0.0053(12) 0.0055(11)
C1P 0.0170(19) 0.0162(18) 0.0160(18) -0.0014(14) 0.0004(15) -0.0024(14)
C2P 0.019(2) 0.033(2) 0.035(2) 0.0094(18) -0.0024(17) -0.0069(17)
O1P 0.0145(12) 0.0172(12) 0.0169(12) 0.0046(10) -0.0040(10) -0.0014(10)
O2P 0.0144(13) 0.0220(13) 0.0200(13) 0.0059(10) -0.0007(10) -0.0009(10)
C1E 0.033(3) 0.042(3) 0.038(3) -0.017(2) 0.003(2) -0.004(2)
C2E 0.030(2) 0.045(3) 0.062(3) 0.000(2) 0.005(2) 0.013(2)
N1E 0.033(2) 0.098(4) 0.044(3) -0.014(2) -0.006(2) 0.001(2)

loop_
_atom_type_symbol
_atom_type_description
_atom_type_scat_dispersion_real
_atom_type_scat_dispersion_imag
_atom_type_scat_source
C C 0.0033 0.0016 'International Tables Vol C Tables 4.2.6.8 and 6.1.1.4'
H H 0.0000 0.0000 'International Tables Vol C Tables 4.2.6.8 and 6.1.1.4'
Br Br -0.2901 2.4595 'International Tables Vol C Tables 4.2.6.8 and 6.1.1.4'
N N 0.0061 0.0033 'International Tables Vol C Tables 4.2.6.8 and 6.1.1.4'
Nd Nd -0.1943 3.0179 'International Tables Vol C Tables 4.2.6.8 and 6.1.1.4'
O O 0.0106 0.0060 'International Tables Vol C Tables 4.2.6.8 and 6.1.1.4'
Zn Zn 0.2839 1.4301 'International Tables Vol C Tables 4.2.6.8 and 6.1.1.4'

loop_
_geom_angle_atom_site_label_1
_geom_angle_atom_site_label_2
_geom_angle_atom_site_label_3
_geom_angle
O1P Zn1 O2A 105.76(9)
O1P Zn1 N2A 111.29(10)
O2A Zn1 N2A 142.81(10)
O1P Zn1 N1A 104.65(10)
O2A Zn1 N1A 89.85(9)
N2A Zn1 N1A 84.00(10)
O1P Zn1 O3A 98.46(9)
O2A Zn1 O3A 82.67(8)
N2A Zn1 O3A 88.79(10)
N1A Zn1 O3A 156.86(10)
O1P Zn1 Nd1 87.75(6)
O2A Zn1 Nd1 45.03(6)
N2A Zn1 Nd1 132.25(8)
N1A Zn1 Nd1 134.69(7)
O3A Zn1 Nd1 44.16(6)
O2P Nd1 O3A 78.90(8)
O2P Nd1 O1A 84.88(8)
O3A Nd1 O1A 141.18(7)
O2P Nd1 O4A 84.94(8)
O3A Nd1 O4A 72.43(7)
O1A Nd1 O4A 141.08(8)
O2P Nd1 O2A 78.48(8)
O3A Nd1 O2A 70.26(7)
O1A Nd1 O2A 72.06(7)
O4A Nd1 O2A 141.36(7)
O2P Nd1 O2D 124.83(8)
O3A Nd1 O2D 134.25(8)
O1A Nd1 O2D 83.63(7)
O4A Nd1 O2D 71.91(7)
O2A Nd1 O2D 145.02(7)
O2P Nd1 O2C 153.77(8)
O3A Nd1 O2C 75.86(8)
O1A Nd1 O2C 119.68(8)
O4A Nd1 O2C 80.79(8)
O2A Nd1 O2C 99.36(8)
O2D Nd1 O2C 70.98(8)
O2P Nd1 O1C 148.60(8)
O3A Nd1 O1C 108.12(8)
O1A Nd1 O1C 70.53(8)
O4A Nd1 O1C 126.46(8)
O2A Nd1 O1C 75.59(7)
O2D Nd1 O1C 72.73(7)
O2C Nd1 O1C 50.10(8)
O2P Nd1 O1D 74.82(7)
O3A Nd1 O1D 135.24(7)
O1A Nd1 O1D 71.33(7)
O4A Nd1 O1D 69.75(8)
O2A Nd1 O1D 136.02(8)
O2D Nd1 O1D 50.40(7)
O2C Nd1 O1D 119.63(8)
O1C Nd1 O1D 113.25(7)
O2P Nd1 N1C 166.85(8)
O3A Nd1 N1C 93.51(8)
O1A Nd1 N1C 94.77(8)
O4A Nd1 N1C 103.13(9)
O2A Nd1 N1C 88.89(8)
O2D Nd1 N1C 68.05(8)
O2C Nd1 N1C 25.12(8)
O1C Nd1 N1C 25.11(8)
O1D Nd1 N1C 117.56(7)
O2P Nd1 N1D 99.52(8)
O3A Nd1 N1D 139.29(7)
O1A Nd1 N1D 77.92(7)
O4A Nd1 N1D 66.93(7)
O2A Nd1 N1D 149.98(7)
O2D Nd1 N1D 25.36(7)
O2C Nd1 N1D 94.99(8)
O1C Nd1 N1D 94.23(7)
O1D Nd1 N1D 25.15(7)
N1C Nd1 N1D 93.24(8)
O2P Nd1 Zn1 61.44(5)
O3A Nd1 Zn1 38.39(5)
O1A Nd1 Zn1 103.11(5)
O4A Nd1 Zn1 104.62(5)
O2A Nd1 Zn1 37.03(5)
O2D Nd1 Zn1 171.64(6)
O2C Nd1 Zn1 101.12(6)
O1C Nd1 Zn1 104.59(5)
O1D Nd1 Zn1 136.25(5)
N1C Nd1 Zn1 106.06(6)
N1D Nd1 Zn1 160.44(5)
O1A C1A C2A 127.9(3)
C7A C2A C3A 120.6(3)
C7A C2A C1A 115.0(3)
C3A C2A C1A 124.4(3)
O2A C3A C4A 121.1(3)
O2A C3A C2A 122.2(3)
C4A C3A C2A 116.6(3)
C5A C4A C3A 120.9(3)
C5A C4A C8A 118.1(3)
C3A C4A C8A 121.0(3)
C6A C5A C4A 121.5(3)
C7A C6A C5A 119.9(3)
C7A C6A Br1A 120.8(2)
C5A C6A Br1A 119.2(2)
C6A C7A C2A 120.3(3)
N1A C8A C4A 112.2(3)
N1A C10A C11A 110.4(3)
N2A C11A C10A 110.3(3)
N2A C13A C14A 112.7(3)
C19A C14A C15A 120.7(3)
C19A C14A C13A 118.6(3)
C15A C14A C13A 120.7(3)
O3A C15A C14A 119.8(3)
O3A C15A C16A 122.5(3)
C14A C15A C16A 117.7(3)
C15A C16A C17A 120.5(3)
C15A C16A C20A 125.0(3)
C17A C16A C20A 114.5(3)
C18A C17A C16A 119.9(3)
C17A C18A C19A 120.8(3)
C17A C18A Br2A 120.1(2)
C19A C18A Br2A 119.1(2)
C18A C19A C14A 120.5(3)
O4A C20A C16A 127.4(3)
C9A N1A C10A 109.2(2)
C9A N1A C8A 111.4(3)
C10A N1A C8A 109.1(2)
C9A N1A Zn1 114.9(2)
C10A N1A Zn1 106.31(18)
C8A N1A Zn1 105.67(19)
C13A N2A C11A 107.8(3)
C13A N2A C12A 110.6(3)
C11A N2A C12A 109.4(2)
C13A N2A Zn1 112.72(19)
C11A N2A Zn1 107.30(19)
C12A N2A Zn1 108.9(2)
C1A O1A Nd1 134.2(2)
C3A O2A Zn1 126.61(19)
C3A O2A Nd1 134.29(19)
Zn1 O2A Nd1 97.94(8)
C15A O3A Zn1 124.23(19)
C15A O3A Nd1 135.80(19)
Zn1 O3A Nd1 97.46(9)
C20A O4A Nd1 134.9(2)
O3C N1C O1C 121.6(3)
O3C N1C O2C 121.5(3)
O1C N1C O2C 117.0(3)
O3C N1C Nd1 173.4(3)
O1C N1C Nd1 59.05(15)
O2C N1C Nd1 58.38(16)
N1C O1C Nd1 95.85(18)
N1C O2C Nd1 96.5(2)
O3D N1D O1D 121.9(3)
O3D N1D O2D 121.2(3)
O1D N1D O2D 116.9(2)
O3D N1D Nd1 173.6(2)
O1D N1D Nd1 59.08(15)
O2D N1D Nd1 58.25(14)
N1D O1D Nd1 95.77(18)
N1D O2D Nd1 96.39(17)
O2P C1P O1P 124.2(3)
O2P C1P C2P 118.4(3)
O1P C1P C2P 117.4(3)
C1P O1P Zn1 123.4(2)
C1P O2P Nd1 142.5(2)
N1E C1E C2E 179.1(6)

loop_
_geom_bond_atom_site_label_1
_geom_bond_atom_site_label_2
_geom_bond_distance
Zn1 O1P 1.955(2)
Zn1 O2A 2.083(2)
Zn1 N2A 2.096(3)
Zn1 N1A 2.132(3)
Zn1 O3A 2.146(2)
Zn1 Nd1 3.4261(4)
Nd1 O2P 2.382(2)
Nd1 O3A 2.407(2)
Nd1 O1A 2.421(2)
Nd1 O4A 2.443(2)
Nd1 O2A 2.447(2)
Nd1 O2D 2.534(2)
Nd1 O2C 2.536(3)
Nd1 O1C 2.551(2)
Nd1 O1D 2.553(2)
Nd1 N1C 2.959(3)
Nd1 N1D 2.961(3)
Br1A C6A 1.901(3)
Br2A C18A 1.905(3)
C1A O1A 1.221(4)
C1A C2A 1.440(5)
C2A C7A 1.409(5)
C2A C3A 1.433(4)
C3A O2A 1.323(4)
C3A C4A 1.410(4)
C4A C5A 1.382(5)
C4A C8A 1.510(4)
C5A C6A 1.379(5)
C6A C7A 1.367(5)
C8A N1A 1.489(4)
C9A N1A 1.470(4)
C10A N1A 1.481(4)
C10A C11A 1.507(5)
C11A N2A 1.484(4)
C12A N2A 1.492(4)
C13A N2A 1.479(4)
C13A C14A 1.502(4)
C14A C19A 1.395(5)
C14A C15A 1.408(5)
C15A O3A 1.330(4)
C15A C16A 1.412(4)
C16A C17A 1.417(5)
C16A C20A 1.442(5)
C17A C18A 1.362(5)
C18A C19A 1.381(5)
C20A O4A 1.224(4)
N1C O3C 1.225(4)
N1C O1C 1.262(4)
N1C O2C 1.264(4)
N1D O3D 1.218(3)
N1D O1D 1.265(3)
N1D O2D 1.276(4)
C1P O2P 1.255(4)
C1P O1P 1.259(4)
C1P C2P 1.496(5)
C1E N1E 1.131(6)
C1E C2E 1.449(6)
